data_4100449
_journal_name_full 'Journal of the American Chemical Society'
_journal_year 2005

loop_
_publ_author_name
'Lavigne, G.'

_chemical_formula_moiety 'C48 H45 N2 O2 P3 Ru'
_chemical_formula_sum 'C48 H45 N2 O2 P3 Ru'
_chemical_formula_weight 875.84
_space_group_crystal_system monoclinic
_space_group_name_H-M_alt 'P 21/n'
_space_group_name_Hall '-P 2yn'
_space_group_IT_number 14

loop_
_space_group_symop_operation_xyz
'x, y, z'
'-x+1/2, y+1/2, -z+1/2'
'-x, -y, -z'
'x-1/2, -y-1/2, z-1/2'

_cell_length_a 13.6063(15)
_cell_length_b 15.7331(10)
_cell_length_c 19.9643(18)
_cell_angle_alpha 90
_cell_angle_beta 102.340(12)
_cell_angle_gamma 90
_cell_volume 4175.0(7)
_cell_formula_units_Z 4
_cell_measurement_temperature 180(2)
_exptl_crystal_density_diffrn 1.393
_diffrn_ambient_temperature 180(2)

loop_
_atom_site_label
_atom_site_type_symbol
_atom_site_fract_x
_atom_site_fract_y
_atom_site_fract_z
_atom_site_U_iso_or_equiv
_atom_site_adp_type
_atom_site_occupancy
_atom_site_symmetry_multiplicity
_atom_site_calc_flag
_atom_site_refinement_flags
_atom_site_disorder_assembly
_atom_site_disorder_group
C1 C 0.2251(3) 0.1860(3) 0.3214(2) 0.0326(10) Uani 1 1 d . . .
C2 C 0.1540(3) 0.3533(3) 0.4301(2) 0.0326(11) Uani 1 1 d . . .
C3 C -0.0277(4) 0.4732(3) 0.1879(3) 0.0469(13) Uani 1 1 d . . .
H3A H -0.0002 0.5219 0.1696 0.070 Uiso 1 1 calc R . .
H3B H -0.0669 0.4914 0.2199 0.070 Uiso 1 1 calc R . .
H3C H -0.0697 0.4421 0.1513 0.070 Uiso 1 1 calc R . .
C4 C 0.1187(4) 0.4006(3) 0.1731(2) 0.0376(11) Uani 1 1 d . . .
H4A H 0.1406 0.4545 0.1579 0.045 Uiso 1 1 calc R . .
H4B H 0.0772 0.3732 0.1334 0.045 Uiso 1 1 calc R . .
C5 C 0.2116(3) 0.3454(3) 0.1980(2) 0.0343(11) Uani 1 1 d . . .
H5A H 0.1901 0.2914 0.2132 0.041 Uiso 1 1 calc R . .
H5B H 0.2425 0.3341 0.1593 0.041 Uiso 1 1 calc R . .
C6 C 0.3548(4) 0.4435(3) 0.2333(3) 0.0405(12) Uani 1 1 d . . .
H6A H 0.3892 0.4187 0.2008 0.061 Uiso 1 1 calc R . .
H6B H 0.4031 0.4613 0.2732 0.061 Uiso 1 1 calc R . .
H6C H 0.3166 0.4918 0.2129 0.061 Uiso 1 1 calc R . .
C11 C 0.1726(4) 0.0875(3) 0.4439(2) 0.0306(10) Uani 1 1 d . . .
C12 C 0.1483(4) 0.0015(3) 0.4409(2) 0.0381(11) Uani 1 1 d . . .
H12 H 0.0819 -0.0151 0.4246 0.046 Uiso 1 1 calc R . .
C13 C 0.2221(5) -0.0601(3) 0.4619(3) 0.0498(15) Uani 1 1 d . . .
H13 H 0.2048 -0.1174 0.4593 0.060 Uiso 1 1 calc R . .
C14 C 0.3198(5) -0.0366(4) 0.4864(3) 0.0564(16) Uani 1 1 d . . .
H14 H 0.3691 -0.0779 0.4992 0.068 Uiso 1 1 calc R . .
C15 C 0.3459(4) 0.0487(4) 0.4921(3) 0.0521(14) Uani 1 1 d . . .
H15 H 0.4119 0.0649 0.5102 0.063 Uiso 1 1 calc R . .
C16 C 0.2725(4) 0.1095(3) 0.4706(2) 0.0420(12) Uani 1 1 d . . .
H16 H 0.2904 0.1667 0.4741 0.050 Uiso 1 1 calc R . .
C21 C 0.0451(3) 0.2035(3) 0.4936(2) 0.0282(10) Uani 1 1 d . . .
C22 C -0.0130(3) 0.2761(3) 0.4940(2) 0.0349(10) Uani 1 1 d . . .
H22 H -0.0313 0.3086 0.4543 0.042 Uiso 1 1 calc R . .
C23 C -0.0441(4) 0.3008(3) 0.5532(3) 0.0431(12) Uani 1 1 d . . .
H23 H -0.0829 0.3495 0.5531 0.052 Uiso 1 1 calc R . .
C24 C -0.0174(4) 0.2526(4) 0.6122(2) 0.0490(13) Uani 1 1 d . . .
H24 H -0.0378 0.2692 0.6518 0.059 Uiso 1 1 calc R . .
C25 C 0.0393(4) 0.1806(4) 0.6124(3) 0.0453(13) Uani 1 1 d . . .
H25 H 0.0573 0.1485 0.6522 0.054 Uiso 1 1 calc R . .
C26 C 0.0701(4) 0.1552(3) 0.5531(2) 0.0367(11) Uani 1 1 d . . .
H26 H 0.1075 0.1057 0.5534 0.044 Uiso 1 1 calc R . .
C31 C -0.0279(3) 0.1139(3) 0.3688(2) 0.0310(10) Uani 1 1 d . . .
C32 C -0.0261(4) 0.0812(3) 0.3047(2) 0.0371(11) Uani 1 1 d . . .
H32 H 0.0304 0.0896 0.2863 0.045 Uiso 1 1 calc R . .
C33 C -0.1077(4) 0.0360(3) 0.2675(3) 0.0436(12) Uani 1 1 d . . .
H33 H -0.1049 0.0140 0.2247 0.052 Uiso 1 1 calc R . .
C34 C -0.1922(4) 0.0235(4) 0.2934(3) 0.0498(14) Uani 1 1 d . . .
H34 H -0.2469 -0.0063 0.2683 0.060 Uiso 1 1 calc R . .
C35 C -0.1949(4) 0.0563(4) 0.3577(3) 0.0534(15) Uani 1 1 d . . .
H35 H -0.2518 0.0482 0.3757 0.064 Uiso 1 1 calc R . .
C36 C -0.1137(4) 0.1007(4) 0.3951(3) 0.0470(13) Uani 1 1 d . . .
H36 H -0.1164 0.1220 0.4381 0.056 Uiso 1 1 calc R . .
C41 C -0.0478(3) 0.2650(3) 0.2041(2) 0.0313(10) Uani 1 1 d . . .
C42 C -0.1483(3) 0.2790(3) 0.1704(2) 0.0406(11) Uani 1 1 d . . .
H42 H -0.1832 0.3249 0.1833 0.049 Uiso 1 1 calc R . .
C43 C -0.1961(4) 0.2257(4) 0.1185(3) 0.0479(13) Uani 1 1 d . . .
H43 H -0.2636 0.2346 0.0985 0.057 Uiso 1 1 calc R . .
C44 C -0.1452(4) 0.1596(3) 0.0960(2) 0.0423(12) Uani 1 1 d . . .
H44 H -0.1781 0.1240 0.0612 0.051 Uiso 1 1 calc R . .
C45 C -0.0447(4) 0.1466(3) 0.1255(2) 0.0435(12) Uani 1 1 d . . .
H45 H -0.0091 0.1032 0.1096 0.052 Uiso 1 1 calc R . .
C46 C 0.0029(3) 0.1986(3) 0.1787(2) 0.0347(11) Uani 1 1 d . . .
H46 H 0.0704 0.1893 0.1982 0.042 Uiso 1 1 calc R . .
C51 C -0.0654(3) 0.3820(3) 0.3147(2) 0.0319(10) Uani 1 1 d . . .
C52 C -0.1504(4) 0.3387(3) 0.3235(2) 0.0379(11) Uani 1 1 d . . .
H52 H -0.1671 0.2866 0.3020 0.045 Uiso 1 1 calc R . .
C53 C -0.2115(4) 0.3737(3) 0.3652(3) 0.0442(13) Uani 1 1 d . . .
H53 H -0.2681 0.3443 0.3717 0.053 Uiso 1 1 calc R . .
C54 C -0.1880(4) 0.4508(3) 0.3963(3) 0.0476(13) Uani 1 1 d . . .
H54 H -0.2293 0.4742 0.4232 0.057 Uiso 1 1 calc R . .
C55 C -0.1039(4) 0.4935(3) 0.3880(3) 0.0479(13) Uani 1 1 d . . .
H55 H -0.0873 0.5453 0.4099 0.057 Uiso 1 1 calc R . .
C56 C -0.0433(4) 0.4597(3) 0.3469(2) 0.0378(11) Uani 1 1 d . . .
H56 H 0.0130 0.4898 0.3409 0.045 Uiso 1 1 calc R . .
C61 C 0.4107(3) 0.3072(3) 0.3646(2) 0.0324(10) Uani 1 1 d . . .
C62 C 0.4431(4) 0.2807(3) 0.4318(2) 0.0357(10) Uani 1 1 d . . .
H62 H 0.4038 0.2928 0.4634 0.043 Uiso 1 1 calc R . .
C63 C 0.5320(4) 0.2369(3) 0.4533(3) 0.0455(12) Uani 1 1 d . . .
H63 H 0.5529 0.2211 0.4990 0.055 Uiso 1 1 calc R . .
C64 C 0.5903(4) 0.2165(3) 0.4061(3) 0.0511(14) Uani 1 1 d . . .
H64 H 0.6507 0.1875 0.4202 0.061 Uiso 1 1 calc R . .
C65 C 0.5582(4) 0.2393(4) 0.3390(3) 0.0515(14) Uani 1 1 d . . .
H65 H 0.5964 0.2243 0.3073 0.062 Uiso 1 1 calc R . .
C66 C 0.4697(3) 0.2843(3) 0.3175(3) 0.0382(11) Uani 1 1 d . . .
H66 H 0.4491 0.2996 0.2716 0.046 Uiso 1 1 calc R . .
C71 C 0.3013(3) 0.4641(3) 0.3752(2) 0.0294(10) Uani 1 1 d . . .
C72 C 0.3628(4) 0.4805(3) 0.4393(2) 0.0345(11) Uani 1 1 d . . .
H72 H 0.4059 0.4388 0.4618 0.041 Uiso 1 1 calc R . .
C73 C 0.3590(4) 0.5605(3) 0.4694(3) 0.0431(12) Uani 1 1 d . . .
H73 H 0.3975 0.5709 0.5130 0.052 Uiso 1 1 calc R . .
C74 C 0.2983(4) 0.6242(3) 0.4347(3) 0.0463(13) Uani 1 1 d . . .
H74 H 0.2969 0.6775 0.4545 0.056 Uiso 1 1 calc R . .
C75 C 0.2405(4) 0.6078(3) 0.3710(3) 0.0429(12) Uani 1 1 d . . .
H75 H 0.2004 0.6505 0.3472 0.052 Uiso 1 1 calc R . .
C76 C 0.2411(4) 0.5280(3) 0.3416(2) 0.0359(11) Uani 1 1 d . . .
H76 H 0.2003 0.5175 0.2987 0.043 Uiso 1 1 calc R . .
N1 N 0.0547(3) 0.4182(2) 0.22313(18) 0.0320(9) Uani 1 1 d . . .
N2 N 0.2874(3) 0.3810(2) 0.25289(18) 0.0320(9) Uani 1 1 d . . .
P1 P 0.08309(9) 0.17328(7) 0.41381(6) 0.0264(2) Uani 1 1 d . . .
P2 P 0.02638(8) 0.33353(7) 0.27085(6) 0.0266(3) Uani 1 1 d . . .
P3 P 0.28839(8) 0.35837(7) 0.33491(6) 0.0271(3) Uani 1 1 d . . .
Ru1 Ru 0.15781(3) 0.27701(2) 0.355808(16) 0.02355(11) Uani 1 1 d . . .
O1 O 0.2757(3) 0.1332(2) 0.30504(18) 0.0464(9) Uani 1 1 d . . .
O2 O 0.1556(3) 0.3999(2) 0.47414(17) 0.0423(8) Uani 1 1 d . . .

loop_
_atom_site_aniso_label
_atom_site_aniso_U_11
_atom_site_aniso_U_22
_atom_site_aniso_U_33
_atom_site_aniso_U_23
_atom_site_aniso_U_13
_atom_site_aniso_U_12
C1 0.044(3) 0.029(2) 0.026(2) -0.004(2) 0.010(2) -0.014(2)
C2 0.033(2) 0.032(3) 0.036(3) 0.009(2) 0.016(2) 0.003(2)
C3 0.054(3) 0.044(3) 0.047(3) 0.015(3) 0.020(2) 0.013(3)
C4 0.045(3) 0.042(3) 0.030(3) 0.006(2) 0.016(2) 0.007(2)
C5 0.049(3) 0.038(3) 0.022(2) -0.001(2) 0.022(2) 0.000(2)
C6 0.053(3) 0.033(3) 0.044(3) 0.009(2) 0.028(2) 0.001(2)
C11 0.050(3) 0.024(2) 0.022(2) 0.0002(19) 0.018(2) -0.004(2)
C12 0.060(3) 0.030(3) 0.028(3) 0.000(2) 0.019(2) 0.000(2)
C13 0.095(5) 0.027(3) 0.036(3) 0.007(2) 0.032(3) 0.012(3)
C14 0.074(4) 0.056(4) 0.048(3) 0.022(3) 0.033(3) 0.027(3)
C15 0.053(3) 0.062(4) 0.045(3) 0.016(3) 0.016(2) 0.013(3)
C16 0.047(3) 0.040(3) 0.041(3) 0.012(2) 0.013(2) 0.005(2)
C21 0.039(2) 0.026(2) 0.024(2) 0.0004(19) 0.0157(18) -0.0077(19)
C22 0.041(2) 0.036(3) 0.031(2) 0.002(2) 0.0152(19) -0.004(2)
C23 0.048(3) 0.045(3) 0.044(3) -0.002(2) 0.024(2) 0.003(2)
C24 0.066(3) 0.058(3) 0.032(3) -0.006(3) 0.030(2) -0.001(3)
C25 0.059(3) 0.051(3) 0.031(3) 0.004(2) 0.021(2) -0.003(3)
C26 0.047(3) 0.030(2) 0.038(3) 0.000(2) 0.018(2) -0.004(2)
C31 0.046(3) 0.022(2) 0.029(2) 0.004(2) 0.018(2) 0.001(2)
C32 0.038(3) 0.041(3) 0.037(3) -0.003(2) 0.017(2) 0.000(2)
C33 0.054(3) 0.046(3) 0.035(3) -0.010(2) 0.018(2) -0.007(3)
C34 0.050(3) 0.053(3) 0.046(3) -0.010(3) 0.012(2) -0.013(3)
C35 0.046(3) 0.068(4) 0.054(3) -0.016(3) 0.027(3) -0.020(3)
C36 0.055(3) 0.055(3) 0.037(3) -0.013(3) 0.025(2) -0.016(3)
C41 0.040(2) 0.029(2) 0.027(2) 0.000(2) 0.0112(18) 0.003(2)
C42 0.041(3) 0.039(3) 0.041(3) -0.001(2) 0.008(2) 0.006(2)
C43 0.043(3) 0.060(4) 0.037(3) 0.000(3) 0.001(2) 0.000(3)
C44 0.051(3) 0.046(3) 0.028(3) -0.010(2) 0.006(2) -0.006(3)
C45 0.058(3) 0.042(3) 0.035(3) -0.015(2) 0.021(2) -0.005(3)
C46 0.038(2) 0.036(3) 0.030(2) -0.004(2) 0.0087(19) 0.002(2)
C51 0.042(3) 0.026(2) 0.030(2) 0.002(2) 0.014(2) 0.005(2)
C52 0.047(3) 0.033(3) 0.037(3) 0.001(2) 0.016(2) -0.002(2)
C53 0.044(3) 0.046(3) 0.049(3) 0.003(3) 0.025(2) 0.000(2)
C54 0.054(3) 0.046(3) 0.050(3) -0.002(3) 0.029(3) 0.015(3)
C55 0.064(3) 0.033(3) 0.053(3) -0.015(3) 0.026(3) 0.002(3)
C56 0.041(3) 0.033(3) 0.042(3) -0.005(2) 0.015(2) -0.001(2)
C61 0.039(2) 0.023(2) 0.037(3) 0.000(2) 0.012(2) -0.007(2)
C62 0.051(3) 0.022(2) 0.037(3) 0.002(2) 0.015(2) -0.001(2)
C63 0.053(3) 0.032(3) 0.050(3) 0.011(2) 0.007(2) 0.001(2)
C64 0.045(3) 0.038(3) 0.072(4) 0.015(3) 0.016(3) 0.006(3)
C65 0.053(3) 0.042(3) 0.069(4) 0.009(3) 0.035(3) 0.007(3)
C66 0.042(3) 0.036(3) 0.041(3) 0.003(2) 0.020(2) -0.001(2)
C71 0.039(2) 0.023(2) 0.031(2) 0.003(2) 0.019(2) -0.006(2)
C72 0.043(3) 0.024(2) 0.041(3) -0.004(2) 0.018(2) -0.008(2)
C73 0.047(3) 0.040(3) 0.046(3) -0.012(3) 0.017(2) -0.014(2)
C74 0.050(3) 0.028(3) 0.068(4) -0.015(3) 0.028(3) -0.005(2)
C75 0.049(3) 0.026(3) 0.059(3) 0.002(2) 0.022(3) 0.001(2)
C76 0.046(3) 0.027(3) 0.039(3) -0.002(2) 0.018(2) -0.005(2)
N1 0.039(2) 0.031(2) 0.029(2) 0.0070(17) 0.0141(16) 0.0065(17)
N2 0.041(2) 0.030(2) 0.033(2) 0.0039(17) 0.0238(17) -0.0011(17)
P1 0.0370(6) 0.0213(6) 0.0245(6) 0.0008(5) 0.0147(5) -0.0008(5)
P2 0.0350(6) 0.0244(6) 0.0223(6) 0.0004(5) 0.0102(5) 0.0032(5)
P3 0.0358(6) 0.0227(6) 0.0271(6) 0.0013(5) 0.0163(5) -0.0019(5)
Ru1 0.03307(19) 0.01964(17) 0.02098(18) 0.00034(15) 0.01260(12) -0.00026(15)
O1 0.058(2) 0.0293(18) 0.060(2) -0.0158(17) 0.0302(18) 0.0020(17)
O2 0.053(2) 0.043(2) 0.0360(19) -0.0191(17) 0.0232(16) -0.0084(17)

loop_
_geom_bond_atom_site_label_1
_geom_bond_atom_site_label_2
_geom_bond_distance
_geom_bond_site_symmetry_2
_geom_bond_publ_flag
C1 O1 1.169(5) . ?
C1 Ru1 1.904(5) . ?
C2 O2 1.143(5) . ?
C2 Ru1 1.916(5) . ?
C3 N1 1.470(6) . ?
C3 H3A 0.9600 . ?
C3 H3B 0.9600 . ?
C3 H3C 0.9600 . ?
C4 N1 1.484(5) . ?
C4 C5 1.526(7) . ?
C4 H4A 0.9700 . ?
C4 H4B 0.9700 . ?
C5 N2 1.447(6) . ?
C5 H5A 0.9700 . ?
C5 H5B 0.9700 . ?
C6 N2 1.455(6) . ?
C6 H6A 0.9600 . ?
C6 H6B 0.9600 . ?
C6 H6C 0.9600 . ?
C11 C12 1.391(7) . ?
C11 C16 1.394(7) . ?
C11 P1 1.832(5) . ?
C12 C13 1.395(7) . ?
C12 H12 0.9300 . ?
C13 C14 1.365(9) . ?
C13 H13 0.9300 . ?
C14 C15 1.387(9) . ?
C14 H14 0.9300 . ?
C15 C16 1.382(7) . ?
C15 H15 0.9300 . ?
C16 H16 0.9300 . ?
C21 C26 1.390(6) . ?
C21 C22 1.390(6) . ?
C21 P1 1.840(4) . ?
C22 C23 1.394(6) . ?
C22 H22 0.9300 . ?
C23 C24 1.381(7) . ?
C23 H23 0.9300 . ?
C24 C25 1.370(8) . ?
C24 H24 0.9300 . ?
C25 C26 1.395(7) . ?
C25 H25 0.9300 . ?
C26 H26 0.9300 . ?
C31 C32 1.384(6) . ?
C31 C36 1.393(6) . ?
C31 P1 1.839(5) . ?
C32 C33 1.393(7) . ?
C32 H32 0.9300 . ?
C33 C34 1.371(7) . ?
C33 H33 0.9300 . ?
C34 C35 1.391(7) . ?
C34 H34 0.9300 . ?
C35 C36 1.383(7) . ?
C35 H35 0.9300 . ?
C36 H36 0.9300 . ?
C41 C46 1.404(6) . ?
C41 C42 1.406(6) . ?
C41 P2 1.840(5) . ?
C42 C43 1.384(7) . ?
C42 H42 0.9300 . ?
C43 C44 1.376(7) . ?
C43 H43 0.9300 . ?
C44 C45 1.384(7) . ?
C44 H44 0.9300 . ?
C45 C46 1.387(7) . ?
C45 H45 0.9300 . ?
C46 H46 0.9300 . ?
C51 C56 1.385(7) . ?
C51 C52 1.386(6) . ?
C51 P2 1.836(4) . ?
C52 C53 1.409(7) . ?
C52 H52 0.9300 . ?
C53 C54 1.370(8) . ?
C53 H53 0.9300 . ?
C54 C55 1.367(7) . ?
C54 H54 0.9300 . ?
C55 C56 1.388(7) . ?
C55 H55 0.9300 . ?
C56 H56 0.9300 . ?
C61 C62 1.386(6) . ?
C61 C66 1.407(6) . ?
C61 P3 1.829(5) . ?
C62 C63 1.378(7) . ?
C62 H62 0.9300 . ?
C63 C64 1.392(8) . ?
C63 H63 0.9300 . ?
C64 C65 1.365(8) . ?
C64 H64 0.9300 . ?
C65 C66 1.385(7) . ?
C65 H65 0.9300 . ?
C66 H66 0.9300 . ?
C71 C76 1.379(6) . ?
C71 C72 1.394(6) . ?
C71 P3 1.839(4) . ?
C72 C73 1.400(7) . ?
C72 H72 0.9300 . ?
C73 C74 1.386(8) . ?
C73 H73 0.9300 . ?
C74 C75 1.370(8) . ?
C74 H74 0.9300 . ?
C75 C76 1.386(7) . ?
C75 H75 0.9300 . ?
C76 H76 0.9300 . ?
N1 P2 1.729(4) . ?
N2 P3 1.673(4) . ?
P1 Ru1 2.3539(11) . ?
P2 Ru1 2.3600(12) . ?
P3 Ru1 2.2992(11) . ?

_cod_database_code 4100449
